data_4118031
loop_
_publ_author_name
'Shohei Saito'
'Kyohei Matsuo'
'Shigehiro Yamaguchi'

_publ_section_title
;
 Polycyclic \p-Electron System with Boron at Its Center
;
_journal_name_full 'Journal of the American Chemical Society'
_journal_page_first 9130
_journal_page_last 9133
_journal_paper_doi 10.1021/ja3036042
_journal_volume 134
_journal_year 2012
_chemical_formula_moiety 'C24 H12 B Br3 S3'
_chemical_formula_sum 'C24 H12 B Br3 S3'
_chemical_formula_weight 647.06
_chemical_name_systematic
; 
 ? 
;
_space_group_IT_number 14
_symmetry_cell_setting monoclinic
_symmetry_Int_Tables_number 14
_symmetry_space_group_name_Hall '-P 2yab'
_symmetry_space_group_name_H-M 'P 1 21/a 1'
_atom_sites_solution_hydrogens geom
_atom_sites_solution_primary direct
_atom_sites_solution_secondary difmap
_audit_creation_method SHELXL-97
_cell_angle_alpha 90
_cell_angle_beta 107.830(2)
_cell_angle_gamma 90
_cell_formula_units_Z 8
_cell_length_a 13.411(5)
_cell_length_b 21.868(8)
_cell_length_c 16.401(6)
_cell_measurement_reflns_used 8605
_cell_measurement_temperature 123(2)
_cell_measurement_theta_max 31.5050
_cell_measurement_theta_min 2.2729
_cell_volume 4579(3)
_computing_structure_refinement 'SHELXL-97 (Sheldrick, 1997)'
_computing_structure_solution 'SHELXS-97 (Sheldrick, 1990)'
_diffrn_ambient_temperature 123(2)
_diffrn_detector_area_resol_mean 28.5714
_diffrn_measured_fraction_theta_full 0.982
_diffrn_measured_fraction_theta_max 0.982
_diffrn_measurement_device_type
;
Saturn70 CCD (4x4 bin mode) with MicroMax-007
;
_diffrn_measurement_method dtprofit.ref
_diffrn_radiation_monochromator VariMax
_diffrn_radiation_source 'fine-focus sealed tube'
_diffrn_radiation_type MoK\a
_diffrn_radiation_wavelength 0.71070
_diffrn_reflns_av_R_equivalents 0.0579
_diffrn_reflns_av_sigmaI/netI 0.0539
_diffrn_reflns_limit_h_max 15
_diffrn_reflns_limit_h_min -15
_diffrn_reflns_limit_k_max 26
_diffrn_reflns_limit_k_min -26
_diffrn_reflns_limit_l_max 18
_diffrn_reflns_limit_l_min -19
_diffrn_reflns_number 29716
_diffrn_reflns_theta_full 25.00
_diffrn_reflns_theta_max 25.00
_diffrn_reflns_theta_min 2.27
_exptl_absorpt_coefficient_mu 5.571
_exptl_absorpt_correction_T_max 1.0000
_exptl_absorpt_correction_T_min 0.6507
_exptl_absorpt_correction_type multi-scan
_exptl_absorpt_process_details 'Jacobson, R. (1998) Private communication'
_exptl_crystal_colour Yellow
_exptl_crystal_density_diffrn 1.877
_exptl_crystal_description Prism
_exptl_crystal_F_000 2512
_exptl_crystal_size_max 0.20
_exptl_crystal_size_mid 0.20
_exptl_crystal_size_min 0.02
_refine_diff_density_max 4.077
_refine_diff_density_min -1.295
_refine_diff_density_rms 0.213
_refine_ls_extinction_method none
_refine_ls_goodness_of_fit_ref 1.146
_refine_ls_hydrogen_treatment constr
_refine_ls_matrix_type full
_refine_ls_number_parameters 767
_refine_ls_number_reflns 7918
_refine_ls_number_restraints 1014
_refine_ls_restrained_S_all 1.125
_refine_ls_R_factor_all 0.1333
_refine_ls_R_factor_gt 0.1206
_refine_ls_shift/su_max 0.008
_refine_ls_shift/su_mean 0.000
_refine_ls_structure_factor_coef Fsqd
_refine_ls_weighting_details 'calc w=1/[\s^2^(Fo^2^)+(0.0971P)^2^+110.2108P] where P=(Fo^2^+2Fc^2^)/3'
_refine_ls_weighting_scheme calc
_refine_ls_wR_factor_gt 0.2761
_refine_ls_wR_factor_ref 0.2849
_reflns_number_gt 6809
_reflns_number_total 7918
_reflns_threshold_expression >2sigma(I)
_cod_data_source_file ja3036042_si_002.cif
_cod_data_source_block compound_3
_cod_database_code 4118031

loop_
_symmetry_equiv_pos_as_xyz
'x, y, z'
'-x+1/2, y+1/2, -z'
'-x, -y, -z'
'x-1/2, -y-1/2, z'

loop_
_atom_site_label
_atom_site_type_symbol
_atom_site_fract_x
_atom_site_fract_y
_atom_site_fract_z
_atom_site_U_iso_or_equiv
_atom_site_adp_type
_atom_site_occupancy
_atom_site_symmetry_multiplicity
_atom_site_calc_flag
_atom_site_refinement_flags
_atom_site_disorder_assembly
_atom_site_disorder_group
B1 B 0.1487(11) 0.2572(6) 0.0229(9) 0.0300(17) Uani 1 1 d U . .
Br1 Br 0.26336(12) 0.23284(7) -0.13155(11) 0.0497(4) Uani 1 1 d . . .
Br2 Br 0.36213(10) 0.34896(6) 0.07309(9) 0.0404(4) Uani 1 1 d . . .
Br3 Br 0.36527(10) 0.17469(6) 0.10195(11) 0.0470(4) Uani 1 1 d . . .
C1 C 0.1206(9) 0.3172(5) -0.0342(8) 0.0304(15) Uani 1 1 d U . .
C2 C 0.0556(8) 0.3619(5) -0.0122(7) 0.0245(13) Uani 1 1 d U . .
H25 H 0.0317 0.3572 0.0363 0.029 Uiso 1 1 calc R . .
S1 S 0.0243(3) 0.42203(16) -0.0753(2) 0.0436(8) Uani 1 1 d U . .
C3 C 0.0962(11) 0.3954(7) -0.1413(9) 0.043(2) Uani 1 1 d U . .
C4 C 0.1113(11) 0.4267(7) -0.2098(9) 0.047(2) Uani 1 1 d U . .
H26 H 0.0823 0.4661 -0.2258 0.057 Uiso 1 1 calc R . .
C5 C 0.1707(11) 0.3979(7) -0.2540(10) 0.050(2) Uani 1 1 d U . .
H27 H 0.1820 0.4173 -0.3022 0.060 Uiso 1 1 calc R . .
C6 C 0.2144(12) 0.3399(7) -0.2280(10) 0.052(2) Uani 1 1 d U . .
H28 H 0.2560 0.3208 -0.2583 0.062 Uiso 1 1 calc R . .
C7 C 0.1980(11) 0.3117(7) -0.1613(10) 0.045(2) Uani 1 1 d U . .
C8 C 0.1430(10) 0.3363(6) -0.1117(9) 0.0386(18) Uani 1 1 d U . .
C9 C 0.1753(10) 0.2635(5) 0.1216(8) 0.0309(15) Uani 1 1 d U . .
C10 C 0.1097(9) 0.2311(5) 0.1620(7) 0.0264(14) Uani 1 1 d U . .
H29 H 0.0599 0.2012 0.1335 0.032 Uiso 1 1 calc R . .
S2 S 0.1301(3) 0.25156(18) 0.2652(2) 0.0460(8) Uani 1 1 d U . .
C11 C 0.2339(11) 0.3002(6) 0.2677(9) 0.044(2) Uani 1 1 d U . .
C12 C 0.2961(12) 0.3335(7) 0.3379(10) 0.048(2) Uani 1 1 d U . .
H30 H 0.2847 0.3327 0.3923 0.058 Uiso 1 1 calc R . .
C13 C 0.3741(12) 0.3672(7) 0.3226(10) 0.049(2) Uani 1 1 d U . .
H31 H 0.4178 0.3906 0.3686 0.059 Uiso 1 1 calc R . .
C14 C 0.3929(11) 0.3695(7) 0.2477(9) 0.045(2) Uani 1 1 d U . .
H32 H 0.4508 0.3924 0.2424 0.055 Uiso 1 1 calc R . .
C15 C 0.3313(11) 0.3400(6) 0.1800(9) 0.041(2) Uani 1 1 d U . .
C16 C 0.2500(10) 0.3037(6) 0.1830(9) 0.0376(18) Uani 1 1 d U . .
C17 C 0.1126(9) 0.1934(5) -0.0205(7) 0.0252(15) Uani 1 1 d U . .
C18 C 0.0076(7) 0.1916(4) -0.0786(6) 0.0128(15) Uani 1 1 d U . .
H33 H -0.0358 0.2261 -0.0997 0.015 Uiso 1 1 calc R . .
S3 S -0.0267(3) 0.11475(17) -0.1040(3) 0.0491(9) Uani 1 1 d . . .
C19 C 0.0910(10) 0.0863(6) -0.0429(8) 0.036(2) Uani 1 1 d U . .
C20 C 0.1204(11) 0.0240(6) -0.0375(9) 0.040(2) Uani 1 1 d U . .
H34 H 0.0729 -0.0072 -0.0657 0.048 Uiso 1 1 calc R . .
C21 C 0.2207(11) 0.0112(6) 0.0105(9) 0.043(2) Uani 1 1 d U . .
H35 H 0.2415 -0.0305 0.0173 0.051 Uiso 1 1 calc R . .
C22 C 0.2945(12) 0.0551(6) 0.0499(9) 0.044(2) Uani 1 1 d U . .
H36 H 0.3642 0.0434 0.0805 0.053 Uiso 1 1 calc R . .
C23 C 0.2658(11) 0.1151(6) 0.0443(9) 0.042(2) Uani 1 1 d U . .
C24 C 0.1651(10) 0.1331(6) -0.0009(8) 0.0347(18) Uani 1 1 d U . .
B2 B 0.8018(17) 0.3720(8) 0.5589(11) 0.0455(19) Uani 0.724(3) 1 d PDU A 1
C25 C 0.8401(14) 0.4392(7) 0.5992(10) 0.0471(18) Uani 0.724(3) 1 d PDU A 1
C26 C 0.904(2) 0.4741(10) 0.5681(13) 0.045(3) Uani 0.724(3) 1 d PDU A 1
H1 H 0.9201 0.4649 0.5170 0.054 Uiso 0.724(3) 1 calc PR A 1
S4 S 0.9516(5) 0.5372(3) 0.6315(4) 0.0642(14) Uani 0.724(3) 1 d PDU A 1
C27 C 0.8815(10) 0.5192(5) 0.7003(7) 0.0519(19) Uani 0.724(3) 1 d PGDU A 1
C28 C 0.8778(11) 0.5507(5) 0.7730(8) 0.053(2) Uani 0.724(3) 1 d PGU A 1
H2 H 0.9182 0.5867 0.7902 0.064 Uiso 0.724(3) 1 calc PR A 1
C29 C 0.8151(12) 0.5293(6) 0.8204(8) 0.053(2) Uani 0.724(3) 1 d PGU A 1
H3 H 0.8126 0.5508 0.8701 0.063 Uiso 0.724(3) 1 calc PR A 1
C30 C 0.7560(10) 0.4765(6) 0.7951(8) 0.0498(19) Uani 0.724(3) 1 d PGU A 1
H4 H 0.7132 0.4619 0.8275 0.060 Uiso 0.724(3) 1 calc PR A 1
C31 C 0.7597(10) 0.4450(5) 0.7224(8) 0.0480(17) Uani 0.724(3) 1 d PGU A 1
C32 C 0.8224(11) 0.4664(5) 0.6750(7) 0.0487(17) Uani 0.724(3) 1 d PGDU A 1
Br5 Br 0.6632(2) 0.38113(11) 0.68764(15) 0.0579(6) Uani 0.724(3) 1 d PU A 1
C33 C 0.8358(11) 0.3093(5) 0.6061(10) 0.0441(17) Uani 0.724(3) 1 d PDU A 1
C34 C 0.9248(12) 0.3095(4) 0.6720(12) 0.048(2) Uani 0.724(3) 1 d PDU A 1
H5 H 0.9560 0.3453 0.7018 0.057 Uiso 0.724(3) 1 calc PR A 1
S5 S 0.9758(4) 0.2362(2) 0.6964(4) 0.0502(12) Uani 0.724(3) 1 d PDU A 1
C35 C 0.8663(7) 0.2045(4) 0.6237(8) 0.0440(18) Uani 0.724(3) 1 d PGDU A 1
C36 C 0.8426(8) 0.1428(4) 0.6088(8) 0.045(2) Uani 0.724(3) 1 d PGU A 1
H6 H 0.8923 0.1127 0.6368 0.054 Uiso 0.724(3) 1 calc PR A 1
C37 C 0.7461(8) 0.1253(4) 0.5532(9) 0.045(2) Uani 0.724(3) 1 d PGU A 1
H7 H 0.7299 0.0831 0.5430 0.054 Uiso 0.724(3) 1 calc PR A 1
C38 C 0.6733(7) 0.1694(5) 0.5123(8) 0.0448(19) Uani 0.724(3) 1 d PGU A 1
H8 H 0.6074 0.1574 0.4742 0.054 Uiso 0.724(3) 1 calc PR A 1
C39 C 0.6970(7) 0.2311(4) 0.5271(8) 0.0434(17) Uani 0.724(3) 1 d PGU A 1
C40 C 0.7935(8) 0.2486(3) 0.5828(9) 0.0430(16) Uani 0.724(3) 1 d PGDU A 1
Br4 Br 0.58801(13) 0.28698(8) 0.47545(16) 0.0387(5) Uani 0.724(3) 1 d PU A 1
C41 C 0.7937(13) 0.3696(7) 0.4551(8) 0.045(2) Uani 0.724(3) 1 d PDU A 1
C42 C 0.8586(17) 0.3293(9) 0.4343(8) 0.047(3) Uani 0.724(3) 1 d PDU A 1
H9 H 0.8981 0.2993 0.4726 0.056 Uiso 0.724(3) 1 calc PR A 1
S6 S 0.8620(5) 0.3382(3) 0.3296(4) 0.0574(14) Uani 0.724(3) 1 d PDU A 1
C43 C 0.7698(10) 0.3957(5) 0.3117(7) 0.048(2) Uani 0.724(3) 1 d PGDU A 1
C44 C 0.7237(11) 0.4264(6) 0.2352(6) 0.050(2) Uani 0.724(3) 1 d PGU A 1
H10 H 0.7451 0.4178 0.1863 0.059 Uiso 0.724(3) 1 calc PR A 1
C45 C 0.6464(11) 0.4698(6) 0.2303(7) 0.051(2) Uani 0.724(3) 1 d PGU A 1
H11 H 0.6149 0.4909 0.1781 0.061 Uiso 0.724(3) 1 calc PR A 1
C46 C 0.6151(9) 0.4825(6) 0.3019(8) 0.050(2) Uani 0.724(3) 1 d PGU A 1
H12 H 0.5622 0.5122 0.2985 0.060 Uiso 0.724(3) 1 calc PR A 1
C47 C 0.6611(10) 0.4518(6) 0.3784(7) 0.049(2) Uani 0.724(3) 1 d PGU A 1
C48 C 0.7385(11) 0.4084(6) 0.3833(6) 0.048(2) Uani 0.724(3) 1 d PGDU A 1
Br6 Br 0.60698(17) 0.46926(10) 0.46954(17) 0.0514(6) Uani 0.724(3) 1 d PU A 1
B3 B 0.728(5) 0.379(2) 0.553(3) 0.046(2) Uani 0.276(3) 1 d PDU A 2
C49 C 0.677(3) 0.428(2) 0.4842(14) 0.047(3) Uani 0.276(3) 1 d PDU A 2
C50 C 0.595(4) 0.457(2) 0.4965(19) 0.046(4) Uani 0.276(3) 1 d PDU A 2
H13 H 0.5712 0.4519 0.5450 0.056 Uiso 0.276(3) 1 calc PR A 2
S7 S 0.5386(11) 0.5047(7) 0.4105(9) 0.052(3) Uani 0.276(3) 1 d PDU A 2
C51 C 0.607(2) 0.4708(14) 0.3491(13) 0.049(2) Uani 0.276(3) 1 d PGDU A 2
C52 C 0.605(3) 0.4847(15) 0.2659(13) 0.049(3) Uani 0.276(3) 1 d PGU A 2
H14 H 0.5561 0.5135 0.2333 0.059 Uiso 0.276(3) 1 calc PR A 2
C53 C 0.675(3) 0.4566(17) 0.2306(15) 0.049(3) Uani 0.276(3) 1 d PGU A 2
H15 H 0.6741 0.4661 0.1737 0.059 Uiso 0.276(3) 1 calc PR A 2
C54 C 0.747(2) 0.4145(16) 0.2784(19) 0.049(2) Uani 0.276(3) 1 d PGU A 2
H16 H 0.7954 0.3952 0.2542 0.058 Uiso 0.276(3) 1 calc PR A 2
C55 C 0.750(2) 0.4006(15) 0.3616(19) 0.048(2) Uani 0.276(3) 1 d PGU A 2
C56 C 0.679(2) 0.4287(15) 0.3970(14) 0.048(2) Uani 0.276(3) 1 d PGDU A 2
Br7 Br 0.8563(5) 0.3469(3) 0.4085(4) 0.0461(14) Uani 0.276(3) 1 d PU A 2
C57 C 0.775(4) 0.4029(13) 0.653(2) 0.0476(19) Uani 0.276(3) 1 d PDU A 2
C58 C 0.729(4) 0.3752(12) 0.707(2) 0.049(3) Uani 0.276(3) 1 d PDU A 2
H17 H 0.7049 0.3342 0.6990 0.058 Uiso 0.276(3) 1 calc PR A 2
S8 S 0.7193(10) 0.4216(6) 0.7902(8) 0.041(2) Uani 0.276(3) 1 d PDU A 2
C59 C 0.794(3) 0.4782(10) 0.7616(18) 0.0497(19) Uani 0.276(3) 1 d PGDU A 2
C60 C 0.836(3) 0.5312(12) 0.806(2) 0.051(2) Uani 0.276(3) 1 d PGU A 2
H18 H 0.8207 0.5416 0.8570 0.062 Uiso 0.276(3) 1 calc PR A 2
C61 C 0.899(3) 0.5690(12) 0.775(2) 0.053(2) Uani 0.276(3) 1 d PGU A 2
H19 H 0.9277 0.6052 0.8049 0.063 Uiso 0.276(3) 1 calc PR A 2
C62 C 0.921(3) 0.5538(13) 0.700(2) 0.054(2) Uani 0.276(3) 1 d PGU A 2
H20 H 0.9642 0.5796 0.6784 0.065 Uiso 0.276(3) 1 calc PR A 2
C63 C 0.879(3) 0.5008(14) 0.6555(19) 0.0510(18) Uani 0.276(3) 1 d PGU A 2
C64 C 0.815(3) 0.4630(12) 0.6865(17) 0.0488(18) Uani 0.276(3) 1 d PGDU A 2
Br8 Br 0.9221(5) 0.4852(3) 0.5613(4) 0.0352(12) Uani 0.276(3) 1 d PU A 2
C66 C 0.7189(19) 0.3063(8) 0.537(3) 0.0437(18) Uani 0.276(3) 1 d PDU A 2
C67 C 0.621(3) 0.2894(7) 0.487(4) 0.043(3) Uani 0.276(3) 1 d PDU A 2
H21 H 0.5674 0.3179 0.4614 0.051 Uiso 0.276(3) 1 calc PR A 2
S9 S 0.6049(9) 0.2105(6) 0.4761(9) 0.049(2) Uani 0.276(3) 1 d PDU A 2
C68 C 0.7308(14) 0.1982(8) 0.543(2) 0.0440(19) Uani 0.276(3) 1 d PGDU A 2
C69 C 0.7805(17) 0.1428(8) 0.570(2) 0.045(2) Uani 0.276(3) 1 d PGU A 2
H22 H 0.7448 0.1054 0.5515 0.054 Uiso 0.276(3) 1 calc PR A 2
C70 C 0.8826(17) 0.1420(11) 0.625(2) 0.045(2) Uani 0.276(3) 1 d PGU A 2
H23 H 0.9166 0.1042 0.6443 0.054 Uiso 0.276(3) 1 calc PR A 2
C71 C 0.9348(14) 0.1967(13) 0.653(2) 0.046(2) Uani 0.276(3) 1 d PGU A 2
H24 H 1.0046 0.1962 0.6908 0.056 Uiso 0.276(3) 1 calc PR A 2
C72 C 0.8851(16) 0.2521(11) 0.626(2) 0.0456(17) Uani 0.276(3) 1 d PGU A 2
C73 C 0.7830(16) 0.2528(8) 0.570(2) 0.0435(17) Uani 0.276(3) 1 d PGDU A 2
Br9 Br 0.9656(5) 0.3195(3) 0.6602(4) 0.0607(17) Uani 0.276(3) 1 d PU A 2

loop_
_atom_site_aniso_label
_atom_site_aniso_U_11
_atom_site_aniso_U_22
_atom_site_aniso_U_33
_atom_site_aniso_U_23
_atom_site_aniso_U_13
_atom_site_aniso_U_12
B1 0.029(3) 0.029(3) 0.034(3) -0.003(3) 0.012(3) 0.001(3)
Br1 0.0422(8) 0.0509(9) 0.0620(10) -0.0148(7) 0.0246(7) -0.0014(6)
Br2 0.0308(7) 0.0333(7) 0.0566(9) 0.0032(6) 0.0125(6) -0.0009(5)
Br3 0.0293(7) 0.0381(8) 0.0689(10) -0.0098(7) 0.0080(6) 0.0032(5)
C1 0.028(3) 0.028(3) 0.037(3) -0.004(3) 0.014(3) 0.001(3)
C2 0.024(2) 0.022(3) 0.035(3) -0.003(2) 0.020(2) 0.005(2)
S1 0.0401(17) 0.0355(17) 0.053(2) 0.0050(15) 0.0111(15) 0.0066(13)
C3 0.036(4) 0.046(4) 0.043(4) -0.004(4) 0.008(4) -0.009(4)
C4 0.041(4) 0.051(5) 0.044(4) 0.001(4) 0.004(4) -0.011(4)
C5 0.042(4) 0.056(5) 0.047(5) 0.003(4) 0.006(4) -0.010(4)
C6 0.043(4) 0.056(5) 0.051(5) -0.003(4) 0.007(4) -0.006(4)
C7 0.038(4) 0.048(4) 0.048(4) -0.005(4) 0.009(4) -0.005(4)
C8 0.032(3) 0.040(4) 0.042(4) -0.005(3) 0.009(3) -0.005(3)
C9 0.032(3) 0.031(3) 0.034(3) 0.002(3) 0.017(3) 0.003(3)
C10 0.030(3) 0.030(3) 0.029(3) 0.003(2) 0.023(2) 0.002(2)
S2 0.0498(19) 0.0496(19) 0.0424(19) 0.0036(15) 0.0199(15) 0.0008(15)
C11 0.041(4) 0.041(4) 0.045(4) 0.001(4) 0.006(4) 0.006(4)
C12 0.045(4) 0.045(4) 0.047(4) -0.001(4) 0.004(4) 0.005(4)
C13 0.047(4) 0.044(4) 0.049(5) -0.003(4) 0.002(4) 0.003(4)
C14 0.042(4) 0.040(4) 0.049(4) 0.000(4) 0.006(4) 0.005(4)
C15 0.037(4) 0.035(4) 0.046(4) 0.002(4) 0.007(4) 0.008(4)
C16 0.036(3) 0.033(3) 0.041(4) 0.001(3) 0.008(3) 0.008(3)
C17 0.025(3) 0.025(3) 0.026(3) -0.004(3) 0.007(3) 0.000(3)
C18 0.014(3) 0.013(3) 0.015(3) -0.006(3) 0.008(3) -0.002(3)
S3 0.0382(19) 0.043(2) 0.059(2) -0.0124(17) 0.0033(17) -0.0063(15)
C19 0.038(4) 0.037(4) 0.036(4) -0.008(3) 0.014(3) 0.000(3)
C20 0.042(4) 0.037(4) 0.040(4) -0.008(4) 0.011(4) -0.001(4)
C21 0.045(4) 0.036(4) 0.044(4) -0.006(4) 0.007(4) 0.000(4)
C22 0.045(4) 0.039(4) 0.044(4) -0.006(4) 0.006(4) 0.001(4)
C23 0.041(4) 0.039(4) 0.041(4) -0.003(4) 0.007(4) 0.005(4)
C24 0.035(3) 0.033(3) 0.034(3) -0.005(3) 0.008(3) 0.002(3)
B2 0.043(3) 0.042(3) 0.049(3) -0.001(3) 0.011(3) -0.003(3)
C25 0.045(3) 0.041(3) 0.050(3) 0.000(3) 0.008(3) -0.003(3)
C26 0.044(4) 0.038(4) 0.048(4) 0.002(4) 0.008(4) -0.005(4)
S4 0.060(3) 0.043(2) 0.071(3) 0.003(2) -0.006(2) -0.015(2)
C27 0.049(3) 0.042(3) 0.055(3) -0.001(3) 0.002(3) -0.001(3)
C28 0.051(4) 0.043(3) 0.056(4) -0.002(3) 0.001(3) 0.001(3)
C29 0.051(4) 0.046(4) 0.054(4) -0.004(3) 0.004(3) 0.003(3)
C30 0.048(4) 0.046(3) 0.050(4) -0.003(3) 0.008(3) 0.002(3)
C31 0.047(3) 0.043(3) 0.050(3) -0.002(3) 0.009(3) 0.001(3)
C32 0.047(3) 0.041(3) 0.051(3) -0.001(3) 0.006(3) 0.000(3)
Br5 0.0715(16) 0.0576(14) 0.0562(14) 0.0056(10) 0.0367(12) 0.0077(11)
C33 0.039(3) 0.046(3) 0.047(3) 0.000(3) 0.013(3) -0.004(3)
C34 0.041(4) 0.052(4) 0.049(4) 0.001(4) 0.012(4) -0.004(4)
S5 0.039(2) 0.051(3) 0.053(3) 0.007(2) 0.003(2) 0.001(2)
C35 0.038(3) 0.047(3) 0.047(3) 0.002(3) 0.013(3) -0.005(3)
C36 0.039(4) 0.047(4) 0.048(4) 0.001(3) 0.012(3) -0.005(3)
C37 0.040(4) 0.047(4) 0.048(4) 0.000(3) 0.014(3) -0.006(3)
C38 0.039(3) 0.047(3) 0.048(3) -0.001(3) 0.014(3) -0.006(3)
C39 0.039(3) 0.046(3) 0.047(3) -0.002(3) 0.014(3) -0.005(3)
C40 0.038(3) 0.046(3) 0.046(3) 0.000(3) 0.015(3) -0.005(3)
Br4 0.0277(9) 0.0363(10) 0.0484(12) -0.0072(8) 0.0063(9) -0.0023(7)
C41 0.046(3) 0.040(4) 0.049(4) -0.001(3) 0.015(3) -0.006(3)
C42 0.049(5) 0.043(5) 0.050(5) 0.001(5) 0.017(5) -0.007(5)
S6 0.068(3) 0.054(3) 0.064(3) -0.010(3) 0.040(3) -0.018(3)
C43 0.051(4) 0.040(4) 0.050(4) 0.000(4) 0.011(4) -0.009(4)
C44 0.053(4) 0.041(4) 0.051(5) 0.001(4) 0.010(4) -0.010(4)
C45 0.054(4) 0.041(4) 0.051(5) 0.001(4) 0.007(4) -0.010(4)
C46 0.052(4) 0.040(4) 0.051(5) 0.000(4) 0.007(4) -0.011(4)
C47 0.051(4) 0.039(4) 0.051(4) 0.000(4) 0.007(4) -0.009(4)
C48 0.049(4) 0.039(4) 0.051(4) 0.000(3) 0.010(3) -0.008(3)
Br6 0.0407(11) 0.0396(12) 0.0691(16) -0.0054(10) 0.0095(10) 0.0071(9)
B3 0.043(3) 0.043(3) 0.050(3) -0.001(3) 0.011(3) -0.003(3)
C49 0.045(4) 0.040(4) 0.054(4) -0.001(4) 0.009(4) -0.004(4)
C50 0.043(6) 0.037(6) 0.055(6) -0.002(5) 0.009(5) -0.003(5)
S7 0.044(6) 0.053(6) 0.055(6) 0.002(5) 0.010(5) 0.010(5)
C51 0.051(4) 0.040(4) 0.051(5) 0.000(4) 0.007(4) -0.010(4)
C52 0.052(5) 0.040(4) 0.050(5) 0.001(4) 0.008(4) -0.011(4)
C53 0.052(5) 0.041(4) 0.050(5) 0.001(4) 0.009(4) -0.009(4)
C54 0.051(4) 0.040(4) 0.050(5) 0.000(4) 0.010(4) -0.009(4)
C55 0.049(4) 0.040(4) 0.051(4) 0.000(4) 0.011(4) -0.008(3)
C56 0.049(4) 0.040(4) 0.051(4) 0.000(4) 0.009(4) -0.008(3)
Br7 0.050(3) 0.048(3) 0.048(3) -0.004(2) 0.027(2) -0.003(2)
C57 0.046(3) 0.042(3) 0.050(3) -0.001(3) 0.008(3) -0.001(3)
C58 0.049(4) 0.045(4) 0.050(4) -0.001(4) 0.011(4) 0.000(4)
S8 0.043(4) 0.043(4) 0.041(4) -0.005(3) 0.019(3) -0.002(3)
C59 0.048(3) 0.044(3) 0.051(3) -0.002(3) 0.006(3) 0.001(3)
C60 0.049(4) 0.044(4) 0.053(4) -0.003(3) 0.005(3) 0.002(3)
C61 0.050(4) 0.042(4) 0.056(4) -0.002(4) 0.002(4) -0.001(4)
C62 0.051(3) 0.042(3) 0.058(3) 0.000(3) 0.001(3) -0.004(3)
C63 0.049(3) 0.041(3) 0.055(3) 0.000(3) 0.004(3) -0.004(3)
C64 0.047(3) 0.042(3) 0.051(3) -0.001(3) 0.006(3) -0.001(3)
Br8 0.045(3) 0.033(3) 0.034(2) -0.001(2) 0.022(2) -0.0093(19)
C66 0.039(3) 0.045(3) 0.047(3) -0.001(3) 0.013(3) -0.005(3)
C67 0.037(4) 0.044(4) 0.047(4) -0.001(4) 0.012(4) -0.005(4)
S9 0.044(4) 0.049(4) 0.052(4) -0.003(3) 0.012(3) -0.009(3)
C68 0.039(3) 0.046(3) 0.047(3) 0.000(3) 0.014(3) -0.005(3)
C69 0.039(4) 0.047(4) 0.048(4) 0.000(3) 0.013(3) -0.006(3)
C70 0.039(4) 0.048(4) 0.049(4) 0.001(4) 0.012(4) -0.004(4)
C71 0.039(3) 0.048(3) 0.049(4) 0.003(3) 0.010(3) -0.002(3)
C72 0.039(3) 0.048(3) 0.048(3) 0.002(3) 0.012(3) -0.003(3)
C73 0.039(3) 0.046(3) 0.047(3) 0.000(3) 0.014(3) -0.005(3)
Br9 0.045(3) 0.076(4) 0.056(4) 0.004(3) 0.009(3) 0.009(3)

loop_
_atom_type_symbol
_atom_type_description
_atom_type_scat_dispersion_real
_atom_type_scat_dispersion_imag
_atom_type_scat_source
C C 0.0033 0.0016 'International Tables Vol C Tables 4.2.6.8 and 6.1.1.4'
H H 0.0000 0.0000 'International Tables Vol C Tables 4.2.6.8 and 6.1.1.4'
S S 0.1246 0.1234 'International Tables Vol C Tables 4.2.6.8 and 6.1.1.4'
B B 0.0013 0.0007 'International Tables Vol C Tables 4.2.6.8 and 6.1.1.4'
Br Br -0.2901 2.4595 'International Tables Vol C Tables 4.2.6.8 and 6.1.1.4'

loop_
_geom_angle_atom_site_label_1
_geom_angle_atom_site_label_2
_geom_angle_atom_site_label_3
_geom_angle
C9 B1 C17 119.4(11)
C9 B1 C1 118.5(11)
C17 B1 C1 118.8(11)
C2 C1 C8 109.3(11)
C2 C1 B1 118.0(10)
C8 C1 B1 132.5(11)
C1 C2 S1 116.5(9)
C1 C2 H25 121.8
S1 C2 H25 121.8
C2 S1 C3 92.3(6)
C4 C3 C8 123.7(14)
C4 C3 S1 125.6(12)
C8 C3 S1 110.6(10)
C5 C4 C3 116.9(15)
C5 C4 H26 121.5
C3 C4 H26 121.5
C4 C5 C6 120.4(15)
C4 C5 H27 119.8
C6 C5 H27 119.8
C7 C6 C5 120.5(16)
C7 C6 H28 119.7
C5 C6 H28 119.7
C6 C7 C8 124.2(15)
C6 C7 Br1 116.5(12)
C8 C7 Br1 119.2(11)
C7 C8 C1 134.7(13)
C7 C8 C3 114.1(13)
C1 C8 C3 111.2(12)
C10 C9 C16 111.2(11)
C10 C9 B1 117.3(11)
C16 C9 B1 131.0(11)
C9 C10 S2 113.4(9)
C9 C10 H29 123.3
S2 C10 H29 123.3
C10 S2 C11 93.9(6)
C12 C11 C16 121.7(14)
C12 C11 S2 127.4(12)
C16 C11 S2 110.9(10)
C13 C12 C11 115.3(15)
C13 C12 H30 122.4
C11 C12 H30 122.4
C14 C13 C12 124.3(15)
C14 C13 H31 117.9
C12 C13 H31 117.9
C15 C14 C13 120.6(15)
C15 C14 H32 119.7
C13 C14 H32 119.7
C14 C15 C16 123.5(14)
C14 C15 Br2 117.3(11)
C16 C15 Br2 119.2(11)
C15 C16 C9 135.0(13)
C15 C16 C11 114.5(12)
C9 C16 C11 110.3(11)
C18 C17 C24 115.0(10)
C18 C17 B1 115.2(10)
C24 C17 B1 129.1(11)
C17 C18 S3 108.3(7)
C17 C18 H33 125.9
S3 C18 H33 125.9
C19 S3 C18 94.7(6)
C20 C19 C24 120.9(12)
C20 C19 S3 125.3(10)
C24 C19 S3 113.6(10)
C21 C20 C19 116.1(12)
C21 C20 H34 121.9
C19 C20 H34 121.9
C20 C21 C22 124.3(13)
C20 C21 H35 117.8
C22 C21 H35 117.8
C23 C22 C21 119.2(14)
C23 C22 H36 120.4
C21 C22 H36 120.4
C22 C23 C24 121.3(13)
C22 C23 Br3 119.1(11)
C24 C23 Br3 119.6(10)
C23 C24 C19 118.1(12)
C23 C24 C17 133.6(12)
C19 C24 C17 108.3(11)
C33 B2 C25 125.4(15)
C33 B2 C41 113.0(13)
C25 B2 C41 110.8(13)
C26 C25 C32 112.1(9)
C26 C25 B2 120.7(11)
C32 C25 B2 126.8(11)
C25 C26 S4 112.5(7)
C25 C26 H1 123.7
S4 C26 H1 123.7
C27 S4 C26 92.0(5)
C28 C27 C32 120.0
C28 C27 S4 128.2(6)
C32 C27 S4 111.8(6)
C29 C28 C27 120.0
C29 C28 H2 120.0
C27 C28 H2 120.0
C28 C29 C30 120.0
C28 C29 H3 120.0
C30 C29 H3 120.0
C31 C30 C29 120.0
C31 C30 H4 120.0
C29 C30 H4 120.0
C32 C31 C30 120.0
C32 C31 Br5 124.1(6)
C30 C31 Br5 115.3(6)
C31 C32 C27 120.0
C31 C32 C25 128.5(7)
C27 C32 C25 111.4(7)
C34 C33 C40 113.3(9)
C34 C33 B2 116.5(11)
C40 C33 B2 129.7(11)
C33 C34 S5 111.9(7)
C33 C34 H5 124.1
S5 C34 H5 124.1
C35 S5 C34 91.1(5)
C36 C35 C40 120.0
C36 C35 S5 127.6(5)
C40 C35 S5 112.1(5)
C35 C36 C37 120.0
C35 C36 H6 120.0
C37 C36 H6 120.0
C38 C37 C36 120.0
C38 C37 H7 120.0
C36 C37 H7 120.0
C37 C38 C39 120.0
C37 C38 H8 120.0
C39 C38 H8 120.0
C38 C39 C40 120.0
C38 C39 Br4 116.3(5)
C40 C39 Br4 123.5(5)
C39 C40 C35 120.0
C39 C40 C33 129.6(7)
C35 C40 C33 110.4(7)
C42 C41 C48 112.4(9)
C42 C41 B2 115.6(11)
C48 C41 B2 131.5(11)
C41 C42 S6 112.9(7)
C41 C42 H9 123.6
S6 C42 H9 123.6
C43 S6 C42 90.9(5)
C44 C43 C48 120.0
C44 C43 S6 127.1(6)
C48 C43 S6 112.8(6)
C45 C44 C43 120.0
C45 C44 H10 120.0
C43 C44 H10 120.0
C44 C45 C46 120.0
C44 C45 H11 120.0
C46 C45 H11 120.0
C47 C46 C45 120.0
C47 C46 H12 120.0
C45 C46 H12 120.0
C46 C47 C48 120.0
C46 C47 Br6 116.3(6)
C48 C47 Br6 123.6(6)
C47 C48 C43 120.0
C47 C48 C41 129.0(8)
C43 C48 C41 110.9(7)
C49 B3 C66 124(4)
C49 B3 C57 117(4)
C66 B3 C57 118(3)
C50 C49 C56 114.1(12)
C50 C49 B3 114(3)
C56 C49 B3 127(3)
C49 C50 S7 109.8(13)
C49 C50 H13 125.1
S7 C50 H13 125.1
C51 S7 C50 92.1(7)
C52 C51 C56 120.0
C52 C51 S7 128.7(8)
C56 C51 S7 111.0(8)
C51 C52 C53 120.0
C51 C52 H14 120.0
C53 C52 H14 120.0
C54 C53 C52 120.0
C54 C53 H15 120.0
C52 C53 H15 120.0
C55 C54 C53 120.0
C55 C54 H16 120.0
C53 C54 H16 120.0
C54 C55 C56 120.0
C54 C55 Br7 109.3(13)
C56 C55 Br7 130.6(13)
C55 C56 C51 120.0
C55 C56 C49 128.9(11)
C51 C56 C49 110.5(11)
C58 C57 C64 110.0(10)
C58 C57 B3 113(3)
C64 C57 B3 130(3)
C57 C58 S8 114.2(9)
C57 C58 H17 122.9
S8 C58 H17 122.9
C59 S8 C58 90.7(6)
C60 C59 C64 120.0
C60 C59 S8 128.7(8)
C64 C59 S8 111.2(8)
C59 C60 C61 120.0
C59 C60 H18 120.0
C61 C60 H18 120.0
C60 C61 C62 120.0
C60 C61 H19 120.0
C62 C61 H19 120.0
C63 C62 C61 120.0
C63 C62 H20 120.0
C61 C62 H20 120.0
C64 C63 C62 120.0
C64 C63 Br8 125.6(12)
C62 C63 Br8 114.2(13)
C63 C64 C59 120.0
C63 C64 C57 126.3(11)
C59 C64 C57 113.4(9)
C67 C66 C73 110.9(10)
C67 C66 B3 112(2)
C73 C66 B3 136(2)
C66 C67 S9 113.5(8)
C66 C67 H21 123.3
S9 C67 H21 123.3
C68 S9 C67 91.2(6)
C69 C68 C73 120.0
C69 C68 S9 128.4(8)
C73 C68 S9 111.6(8)
C68 C69 C70 120.0
C68 C69 H22 120.0
C70 C69 H22 120.0
C71 C70 C69 120.0
C71 C70 H23 120.0
C69 C70 H23 120.0
C70 C71 C72 120.0
C70 C71 H24 120.0
C72 C71 H24 120.0
C73 C72 C71 120.0
C73 C72 Br9 124.6(12)
C71 C72 Br9 115.2(12)
C72 C73 C68 120.0
C72 C73 C66 127.2(9)
C68 C73 C66 112.8(9)

loop_
_geom_bond_atom_site_label_1
_geom_bond_atom_site_label_2
_geom_bond_distance
B1 C9 1.554(19)
B1 C17 1.574(17)
B1 C1 1.590(18)
Br1 C7 1.928(15)
Br2 C15 1.930(15)
Br3 C23 1.898(14)
C1 C2 1.427(15)
C1 C8 1.455(18)
C2 S1 1.646(12)
C2 H25 0.9500
S1 C3 1.756(15)
C3 C4 1.38(2)
C3 C8 1.45(2)
C4 C5 1.38(2)
C4 H26 0.9500
C5 C6 1.41(2)
C5 H27 0.9500
C6 C7 1.33(2)
C6 H28 0.9500
C7 C8 1.36(2)
C9 C10 1.439(16)
C9 C16 1.474(18)
C10 S2 1.689(12)
C10 H29 0.9500
S2 C11 1.743(15)
C11 C12 1.40(2)
C11 C16 1.47(2)
C12 C13 1.36(2)
C12 H30 0.9500
C13 C14 1.33(2)
C13 H31 0.9500
C14 C15 1.33(2)
C14 H32 0.9500
C15 C16 1.362(19)
C17 C18 1.440(14)
C17 C24 1.483(16)
C18 S3 1.759(10)
C18 H33 0.9500
S3 C19 1.707(14)
C19 C20 1.415(18)
C19 C24 1.445(18)
C20 C21 1.364(19)
C20 H34 0.9500
C21 C22 1.388(19)
C21 H35 0.9500
C22 C23 1.362(19)
C22 H36 0.9500
C23 C24 1.383(18)
B2 C33 1.571(19)
B2 C25 1.629(18)
B2 C41 1.674(19)
C25 C26 1.356(9)
C25 C32 1.461(9)
C26 S4 1.729(9)
C26 H1 0.9500
S4 C27 1.721(8)
C27 C28 1.3900
C27 C32 1.3900
C28 C29 1.3900
C28 H2 0.9500
C29 C30 1.3900
C29 H3 0.9500
C30 C31 1.3900
C30 H4 0.9500
C31 C32 1.3900
C31 Br5 1.871(9)
C33 C34 1.343(9)
C33 C40 1.448(9)
C34 S5 1.740(9)
C34 H5 0.9500
S5 C35 1.729(7)
C35 C36 1.3900
C35 C40 1.3900
C36 C37 1.3900
C36 H6 0.9500
C37 C38 1.3900
C37 H7 0.9500
C38 C39 1.3900
C38 H8 0.9500
C39 C40 1.3900
C39 Br4 1.895(8)
C41 C42 1.354(9)
C41 C48 1.457(9)
C42 S6 1.743(9)
C42 H9 0.9500
S6 C43 1.724(7)
C43 C44 1.3900
C43 C48 1.3900
C44 C45 1.3900
C44 H10 0.9500
C45 C46 1.3900
C45 H11 0.9500
C46 C47 1.3900
C46 H12 0.9500
C47 C48 1.3900
C47 Br6 1.891(9)
B3 C49 1.55(3)
B3 C66 1.61(6)
B3 C57 1.64(6)
C49 C50 1.343(10)
C49 C56 1.440(10)
C50 S7 1.734(10)
C50 H13 0.9500
S7 C51 1.726(10)
C51 C52 1.3900
C51 C56 1.3900
C52 C53 1.3900
C52 H14 0.9500
C53 C54 1.3900
C53 H15 0.9500
C54 C55 1.3900
C54 H16 0.9500
C55 C56 1.3900
C55 Br7 1.83(2)
C57 C58 1.362(10)
C57 C64 1.461(10)
C58 S8 1.745(10)
C58 H17 0.9500
S8 C59 1.741(10)
C59 C60 1.3900
C59 C64 1.3900
C60 C61 1.3900
C60 H18 0.9500
C61 C62 1.3900
C61 H19 0.9500
C62 C63 1.3900
C62 H20 0.9500
C63 C64 1.3900
C63 Br8 1.84(2)
C66 C67 1.363(10)
C66 C73 1.457(10)
C67 S9 1.742(10)
C67 H21 0.9500
S9 C68 1.730(10)
C68 C69 1.3900
C68 C73 1.3900
C69 C70 1.3900
C69 H22 0.9500
C70 C71 1.3900
C70 H23 0.9500
C71 C72 1.3900
C71 H24 0.9500
C72 C73 1.3900
C72 Br9 1.81(2)

loop_
_geom_torsion_atom_site_label_1
_geom_torsion_atom_site_label_2
_geom_torsion_atom_site_label_3
_geom_torsion_atom_site_label_4
_geom_torsion
C9 B1 C1 C2 -40.9(16)
C17 B1 C1 C2 118.4(12)
C9 B1 C1 C8 143.4(13)
C17 B1 C1 C8 -57.3(19)
C8 C1 C2 S1 -0.9(14)
B1 C1 C2 S1 -177.5(9)
C1 C2 S1 C3 -0.4(10)
C2 S1 C3 C4 -175.7(13)
C2 S1 C3 C8 1.5(10)
C8 C3 C4 C5 3(2)
S1 C3 C4 C5 180.0(11)
C3 C4 C5 C6 -1(2)
C4 C5 C6 C7 1(2)
C5 C6 C7 C8 -3(2)
C5 C6 C7 Br1 -179.5(11)
C6 C7 C8 C1 -175.1(14)
Br1 C7 C8 C1 2(2)
C6 C7 C8 C3 4(2)
Br1 C7 C8 C3 -179.1(9)
C2 C1 C8 C7 -178.8(15)
B1 C1 C8 C7 -3(3)
C2 C1 C8 C3 2.0(15)
B1 C1 C8 C3 178.0(13)
C4 C3 C8 C7 -4(2)
S1 C3 C8 C7 178.3(10)
C4 C3 C8 C1 175.0(12)
S1 C3 C8 C1 -2.3(14)
C17 B1 C9 C10 -39.2(16)
C1 B1 C9 C10 120.0(12)
C17 B1 C9 C16 149.4(12)
C1 B1 C9 C16 -51.4(18)
C16 C9 C10 S2 4.2(13)
B1 C9 C10 S2 -168.9(9)
C9 C10 S2 C11 -4.5(10)
C10 S2 C11 C12 -177.4(13)
C10 S2 C11 C16 3.5(10)
C16 C11 C12 C13 -2(2)
S2 C11 C12 C13 178.6(11)
C11 C12 C13 C14 0(2)
C12 C13 C14 C15 3(2)
C13 C14 C15 C16 -3(2)
C13 C14 C15 Br2 177.6(11)
C14 C15 C16 C9 -175.3(14)
Br2 C15 C16 C9 4(2)
C14 C15 C16 C11 1.0(19)
Br2 C15 C16 C11 179.9(9)
C10 C9 C16 C15 174.9(14)
B1 C9 C16 C15 -13(2)
C10 C9 C16 C11 -1.5(14)
B1 C9 C16 C11 170.4(12)
C12 C11 C16 C15 2.0(19)
S2 C11 C16 C15 -178.8(10)
C12 C11 C16 C9 179.2(12)
S2 C11 C16 C9 -1.6(13)
C9 B1 C17 C18 116.3(12)
C1 B1 C17 C18 -42.8(15)
C9 B1 C17 C24 -54.0(18)
C1 B1 C17 C24 146.9(12)
C24 C17 C18 S3 2.9(12)
B1 C17 C18 S3 -168.8(8)
C17 C18 S3 C19 -0.8(8)
C18 S3 C19 C20 -176.3(12)
C18 S3 C19 C24 -1.4(10)
C24 C19 C20 C21 1(2)
S3 C19 C20 C21 175.7(11)
C19 C20 C21 C22 -3(2)
C20 C21 C22 C23 3(2)
C21 C22 C23 C24 -1(2)
C21 C22 C23 Br3 177.6(11)
C22 C23 C24 C19 -1(2)
Br3 C23 C24 C19 -179.1(10)
C22 C23 C24 C17 -177.7(14)
Br3 C23 C24 C17 4(2)
C20 C19 C24 C23 0(2)
S3 C19 C24 C23 -174.6(11)
C20 C19 C24 C17 178.2(12)
S3 C19 C24 C17 3.1(14)
C18 C17 C24 C23 173.4(14)
B1 C17 C24 C23 -16(2)
C18 C17 C24 C19 -3.9(15)
B1 C17 C24 C19 166.4(12)
C33 B2 C25 C26 112(3)
C41 B2 C25 C26 -30(3)
C33 B2 C25 C32 -61(3)
C41 B2 C25 C32 157.0(17)
C32 C25 C26 S4 4(3)
B2 C25 C26 S4 -169.8(17)
C25 C26 S4 C27 -2(2)
C26 S4 C27 C28 -179.7(15)
C26 S4 C27 C32 -0.4(14)
C32 C27 C28 C29 0.0
S4 C27 C28 C29 179.3(13)
C27 C28 C29 C30 0.0
C28 C29 C30 C31 0.0
C29 C30 C31 C32 0.0
C29 C30 C31 Br5 -172.1(11)
C30 C31 C32 C27 0.0
Br5 C31 C32 C27 171.4(12)
C30 C31 C32 C25 177.6(18)
Br5 C31 C32 C25 -11.1(17)
C28 C27 C32 C31 0.0
S4 C27 C32 C31 -179.4(11)
C28 C27 C32 C25 -178.0(15)
S4 C27 C32 C25 2.7(13)
C26 C25 C32 C31 177.9(19)
B2 C25 C32 C31 -9(3)
C26 C25 C32 C27 -4(2)
B2 C25 C32 C27 169.1(16)
C25 B2 C33 C34 -21(3)
C41 B2 C33 C34 120(2)
C25 B2 C33 C40 168.0(17)
C41 B2 C33 C40 -51(3)
C40 C33 C34 S5 11(2)
B2 C33 C34 S5 -160.9(15)
C33 C34 S5 C35 -6.5(18)
C34 S5 C35 C36 -174.7(12)
C34 S5 C35 C40 -0.3(11)
C40 C35 C36 C37 0.0
S5 C35 C36 C37 174.1(12)
C35 C36 C37 C38 0.0
C36 C37 C38 C39 0.0
C37 C38 C39 C40 0.0
C37 C38 C39 Br4 -175.0(10)
C38 C39 C40 C35 0.0
Br4 C39 C40 C35 174.6(11)
C38 C39 C40 C33 178.3(17)
Br4 C39 C40 C33 -7.0(16)
C36 C35 C40 C39 0.0
S5 C35 C40 C39 -175.0(10)
C36 C35 C40 C33 -178.6(14)
S5 C35 C40 C33 6.4(13)
C34 C33 C40 C39 169.9(15)
B2 C33 C40 C39 -19(3)
C34 C33 C40 C35 -12(2)
B2 C33 C40 C35 159.5(17)
C33 B2 C41 C42 -29(2)
C25 B2 C41 C42 117(2)
C33 B2 C41 C48 159.6(18)
C25 B2 C41 C48 -54(3)
C48 C41 C42 S6 3(3)
B2 C41 C42 S6 -169.8(14)
C41 C42 S6 C43 -2(2)
C42 S6 C43 C44 -176.1(13)
C42 S6 C43 C48 0.9(11)
C48 C43 C44 C45 0.0
S6 C43 C44 C45 176.8(13)
C43 C44 C45 C46 0.0
C44 C45 C46 C47 0.0
C45 C46 C47 C48 0.0
C45 C46 C47 Br6 -176.5(10)
C46 C47 C48 C43 0.0
Br6 C47 C48 C43 176.3(11)
C46 C47 C48 C41 -177.4(18)
Br6 C47 C48 C41 -1.2(17)
C44 C43 C48 C47 0.0
S6 C43 C48 C47 -177.2(11)
C44 C43 C48 C41 177.9(15)
S6 C43 C48 C41 0.6(12)
C42 C41 C48 C47 175.3(16)
B2 C41 C48 C47 -13(3)
C42 C41 C48 C43 -2(2)
B2 C41 C48 C43 169.0(16)
C66 B3 C49 C50 109(6)
C57 B3 C49 C50 -61(7)
C66 B3 C49 C56 -45(8)
C57 B3 C49 C56 145(5)
C56 C49 C50 S7 -17(6)
B3 C49 C50 S7 -175(4)
C49 C50 S7 C51 13(5)
C50 S7 C51 C52 -180(3)
C50 S7 C51 C56 -6(3)
C56 C51 C52 C53 0.0
S7 C51 C52 C53 173(3)
C51 C52 C53 C54 0.0
C52 C53 C54 C55 0.0
C53 C54 C55 C56 0.0
C53 C54 C55 Br7 -177(3)
C54 C55 C56 C51 0.0
Br7 C55 C56 C51 177(3)
C54 C55 C56 C49 -170(4)
Br7 C55 C56 C49 6(4)
C52 C51 C56 C55 0.0
S7 C51 C56 C55 -174(3)
C52 C51 C56 C49 172(4)
S7 C51 C56 C49 -2(3)
C50 C49 C56 C55 -176(4)
B3 C49 C56 C55 -22(7)
C50 C49 C56 C51 13(6)
B3 C49 C56 C51 167(4)
C49 B3 C57 C58 121(5)
C66 B3 C57 C58 -49(6)
C49 B3 C57 C64 -26(8)
C66 B3 C57 C64 164(4)
C64 C57 C58 S8 7(6)
B3 C57 C58 S8 -147(4)
C57 C58 S8 C59 -7(5)
C58 S8 C59 C60 -171(3)
C58 S8 C59 C64 5(3)
C64 C59 C60 C61 0.0
S8 C59 C60 C61 176(3)
C59 C60 C61 C62 0.0
C60 C61 C62 C63 0.0
C61 C62 C63 C64 0.0
C61 C62 C63 Br8 -176(3)
C62 C63 C64 C59 0.0
Br8 C63 C64 C59 176(3)
C62 C63 C64 C57 -173(5)
Br8 C63 C64 C57 3(4)
C60 C59 C64 C63 0.0
S8 C59 C64 C63 -176(3)
C60 C59 C64 C57 174(4)
S8 C59 C64 C57 -3(4)
C58 C57 C64 C63 171(4)
B3 C57 C64 C63 -42(7)
C58 C57 C64 C59 -2(6)
B3 C57 C64 C59 145(4)
C49 B3 C66 C67 -41(8)
C57 B3 C66 C67 129(6)
C49 B3 C66 C73 150(5)
C57 B3 C66 C73 -40(8)
C73 C66 C67 S9 -2(8)
B3 C66 C67 S9 -174(4)
C66 C67 S9 C68 2(6)
C67 S9 C68 C69 178(4)
C67 S9 C68 C73 -1(3)
C73 C68 C69 C70 0.0
S9 C68 C69 C70 -179(3)
C68 C69 C70 C71 0.0
C69 C70 C71 C72 0.0
C70 C71 C72 C73 0.0
C70 C71 C72 Br9 -176(3)
C71 C72 C73 C68 0.0
Br9 C72 C73 C68 175(3)
C71 C72 C73 C66 179(5)
Br9 C72 C73 C66 -6(4)
C69 C68 C73 C72 0.0
S9 C68 C73 C72 179(3)
C69 C68 C73 C66 -179(4)
S9 C68 C73 C66 0(3)
C67 C66 C73 C72 -178(5)
B3 C66 C73 C72 -8(8)
C67 C66 C73 C68 1(6)
B3 C66 C73 C68 170(5)
